data_7705678
loop_
_publ_author_name
'Wilson, Daniel W. N.'
'Myers, William K.'
'Goicoechea, Jose M.'

_publ_section_title
;
 Synthesis and decarbonylation chemistry of gallium phosphaketenes.
;
_journal_issue 43
_journal_name_full 'Dalton transactions (Cambridge, England : 2003)'
_journal_page_first 15249
_journal_page_last 15255
_journal_paper_doi 10.1039/d0dt03174g
_journal_volume 49
_journal_year 2020
_chemical_formula_moiety 'C48 H60 Ga N4 O P, 0.5(C7 H8)'
_chemical_formula_sum 'C51.5 H64 Ga N4 O P'
_chemical_formula_weight 855.75
_chemical_name_systematic
;
 Ga(PCO)(Me2IPr)[(NDipp)2C12H5]*0.5tol
;
_space_group_crystal_system orthorhombic
_space_group_IT_number 43
_space_group_name_Hall 'F 2 -2d'
_space_group_name_H-M_alt 'F d d 2'
_atom_sites_solution_hydrogens geom
_audit_creation_method SHELXL-2018/1
_audit_update_record
;
2020-08-25 deposited with the CCDC.	2020-10-13 downloaded from the CCDC.
;
_cell_angle_alpha 90
_cell_angle_beta 90
_cell_angle_gamma 90
_cell_formula_units_Z 16
_cell_length_a 39.4865(13)
_cell_length_b 36.1344(15)
_cell_length_c 12.8743(6)
_cell_measurement_reflns_used 4169
_cell_measurement_temperature 150(2)
_cell_measurement_theta_max 75.9500
_cell_measurement_theta_min 3.2810
_cell_volume 18369.3(13)
_computing_cell_refinement 'CrysAlisPro 1.171.39.46 (Rigaku OD, 2018)'
_computing_data_collection 'CrysAlisPro 1.171.39.46 (Rigaku OD, 2018)'
_computing_data_reduction 'CrysAlisPro 1.171.39.46 (Rigaku OD, 2018)'
_computing_structure_refinement 'SHELXL-2018/1 (Sheldrick, 2018)'
_computing_structure_solution 'SHELXT 2018/2 (Sheldrick, 2018)'
_diffrn_ambient_temperature 150(2)
_diffrn_detector_area_resol_mean 10.4102
_diffrn_measured_fraction_theta_full 0.998
_diffrn_measured_fraction_theta_max 0.990
_diffrn_measurement_device_type 'SuperNova, Dual, Cu at zero, Atlas'
_diffrn_measurement_method '\w scans'
_diffrn_radiation_monochromator mirror
_diffrn_radiation_source 'SuperNova (Cu) X-ray Source'
_diffrn_radiation_type CuK\a
_diffrn_radiation_wavelength 1.54184
_diffrn_reflns_av_R_equivalents 0.0448
_diffrn_reflns_av_unetI/netI 0.0725
_diffrn_reflns_Laue_measured_fraction_full 0.998
_diffrn_reflns_Laue_measured_fraction_max 0.990
_diffrn_reflns_limit_h_max 30
_diffrn_reflns_limit_h_min -49
_diffrn_reflns_limit_k_max 41
_diffrn_reflns_limit_k_min -45
_diffrn_reflns_limit_l_max 14
_diffrn_reflns_limit_l_min -16
_diffrn_reflns_number 18275
_diffrn_reflns_point_group_measured_fraction_full 0.928
_diffrn_reflns_point_group_measured_fraction_max 0.908
_diffrn_reflns_theta_full 67.684
_diffrn_reflns_theta_max 76.604
_diffrn_reflns_theta_min 3.316
_exptl_absorpt_coefficient_mu 1.458
_exptl_absorpt_correction_T_max 1.00000
_exptl_absorpt_correction_T_min 0.96671
_exptl_absorpt_correction_type multi-scan
_exptl_absorpt_process_details
;
CrysAlisPro 1.171.39.46 (Rigaku Oxford Diffraction, 2018)
Empirical absorption correction using spherical harmonics,
 implemented in SCALE3 ABSPACK scaling algorithm.
;
_exptl_crystal_colour green
_exptl_crystal_density_diffrn 1.238
_exptl_crystal_description block
_exptl_crystal_F_000 7280
_exptl_crystal_size_max 0.080
_exptl_crystal_size_mid 0.040
_exptl_crystal_size_min 0.020
_refine_diff_density_max 0.514
_refine_diff_density_min -0.802
_refine_diff_density_rms 0.062
_refine_ls_abs_structure_details
;
 Flack x determined using 2471 quotients [(I+)-(I-)]/[(I+)+(I-)]
 (Parsons, Flack and Wagner, Acta Cryst. B69 (2013) 249-259).
;
_refine_ls_abs_structure_Flack -0.123(17)
_refine_ls_extinction_method none
_refine_ls_goodness_of_fit_ref 1.013
_refine_ls_hydrogen_treatment constr
_refine_ls_matrix_type full
_refine_ls_number_parameters 544
_refine_ls_number_reflns 8777
_refine_ls_number_restraints 2
_refine_ls_restrained_S_all 1.016
_refine_ls_R_factor_all 0.0671
_refine_ls_R_factor_gt 0.0491
_refine_ls_shift/su_max 0.001
_refine_ls_shift/su_mean 0.000
_refine_ls_structure_factor_coef Fsqd
_refine_ls_weighting_details 'w=1/[\s^2^(Fo^2^)+(0.0730P)^2^+11.2096P] where P=(Fo^2^+2Fc^2^)/3'
_refine_ls_weighting_scheme calc
_refine_ls_wR_factor_gt 0.1208
_refine_ls_wR_factor_ref 0.1394
_reflns_Friedel_coverage 0.754
_reflns_Friedel_fraction_full 0.851
_reflns_Friedel_fraction_max 0.819
_reflns_number_gt 7087
_reflns_number_total 8777
_reflns_threshold_expression 'I > 2\s(I)'
_cod_data_source_file d0dt03174g2.cif
_cod_data_source_block DW291
_cod_depositor_comments 'Adding full bibliography for 7705675--7705683.cif.'
_cod_original_formula_sum 'C51.50 H64 Ga N4 O P'
_cod_database_code 7705678
_shelx_shelxl_version_number 2018/1
_shelx_space_group_comment
;
The symmetry employed for this shelxl refinement is uniquely defined
by the following loop, which should always be used as a source of
symmetry information in preference to the above space-group names.
They are only intended as comments.
;
_shelx_estimated_absorpt_t_min 0.892
_shelx_estimated_absorpt_t_max 0.971

loop_
_space_group_symop_operation_xyz
'x, y, z'
'-x, -y, z'
'x+1/4, -y+1/4, z+1/4'
'-x+1/4, y+1/4, z+1/4'
'x, y+1/2, z+1/2'
'-x, -y+1/2, z+1/2'
'x+1/4, -y+3/4, z+3/4'
'-x+1/4, y+3/4, z+3/4'
'x+1/2, y, z+1/2'
'-x+1/2, -y, z+1/2'
'x+3/4, -y+1/4, z+3/4'
'-x+3/4, y+1/4, z+3/4'
'x+1/2, y+1/2, z'
'-x+1/2, -y+1/2, z'
'x+3/4, -y+3/4, z+1/4'
'-x+3/4, y+3/4, z+1/4'

loop_
_atom_site_label
_atom_site_type_symbol
_atom_site_fract_x
_atom_site_fract_y
_atom_site_fract_z
_atom_site_U_iso_or_equiv
_atom_site_adp_type
_atom_site_occupancy
_atom_site_site_symmetry_order
_atom_site_calc_flag
_atom_site_refinement_flags_posn
_atom_site_refinement_flags_adp
_atom_site_refinement_flags_occupancy
_atom_site_disorder_assembly
_atom_site_disorder_group
Ga1 Ga 0.66425(2) 0.63830(2) 0.50197(6) 0.02499(16) Uani 1 1 d . . . . .
P1 P 0.69328(4) 0.69103(5) 0.57812(15) 0.0391(4) Uani 1 1 d . . . . .
C1 C 0.72189(19) 0.6629(2) 0.6169(7) 0.053(2) Uani 1 1 d . . . . .
O1 O 0.74409(16) 0.6431(2) 0.6460(6) 0.086(2) Uani 1 1 d . . . . .
N1 N 0.65652(10) 0.59700(13) 0.5924(4) 0.0246(10) Uani 1 1 d . . . . .
N2 N 0.69368(10) 0.60821(13) 0.4191(4) 0.0247(10) Uani 1 1 d . . . . .
C2 C 0.67829(12) 0.56905(15) 0.5602(5) 0.0249(11) Uani 1 1 d . . . . .
C3 C 0.69706(12) 0.57462(15) 0.4706(4) 0.0225(11) Uani 1 1 d . . . . .
C4 C 0.71807(12) 0.54179(16) 0.4514(5) 0.0265(12) Uani 1 1 d . . . . .
C5 C 0.71057(12) 0.51681(15) 0.5344(5) 0.0257(12) Uani 1 1 d . . . . .
C6 C 0.68615(12) 0.53243(16) 0.6023(5) 0.0269(12) Uani 1 1 d . . . . .
C7 C 0.67523(14) 0.51095(19) 0.6840(5) 0.0338(13) Uani 1 1 d . . . . .
H7 H 0.659146 0.520235 0.732262 0.041 Uiso 1 1 calc R U . . .
C8 C 0.68853(16) 0.47458(19) 0.6946(5) 0.0362(14) Uani 1 1 d . . . . .
H8 H 0.680575 0.459669 0.750254 0.043 Uiso 1 1 calc R U . . .
C9 C 0.71218(14) 0.45999(17) 0.6287(5) 0.0312(12) Uani 1 1 d . . . . .
H9 H 0.720521 0.435612 0.639146 0.037 Uiso 1 1 calc R U . . .
C10 C 0.72416(13) 0.48186(16) 0.5441(5) 0.0267(11) Uani 1 1 d . . . . .
C11 C 0.74781(13) 0.47074(17) 0.4670(5) 0.0321(14) Uani 1 1 d . . . . .
H11 H 0.758412 0.447187 0.471257 0.039 Uiso 1 1 calc R U . . .
C12 C 0.75532(13) 0.49441(17) 0.3856(5) 0.0289(12) Uani 1 1 d . . . . .
H12 H 0.770893 0.486571 0.333853 0.035 Uiso 1 1 calc R U . . .
C13 C 0.74044(13) 0.53008(16) 0.3773(5) 0.0275(12) Uani 1 1 d . . . . .
H13 H 0.745990 0.545716 0.320456 0.033 Uiso 1 1 calc R U . . .
C14 C 0.62952(13) 0.58620(16) 0.6616(5) 0.0286(12) Uani 1 1 d . . . . .
C15 C 0.62882(14) 0.60078(18) 0.7636(5) 0.0344(13) Uani 1 1 d . . . . .
C16 C 0.60285(18) 0.5898(2) 0.8298(7) 0.0514(19) Uani 1 1 d . . . . .
H16 H 0.601509 0.599886 0.897814 0.062 Uiso 1 1 calc R U . . .
C17 C 0.57904(19) 0.5643(3) 0.7975(7) 0.057(2) Uani 1 1 d . . . . .
H17 H 0.561857 0.556679 0.844498 0.069 Uiso 1 1 calc R U . . .
C18 C 0.57964(17) 0.5500(2) 0.6998(7) 0.050(2) Uani 1 1 d . . . . .
H18 H 0.562790 0.532684 0.679203 0.060 Uiso 1 1 calc R U . . .
C19 C 0.60495(14) 0.56046(18) 0.6291(6) 0.0371(15) Uani 1 1 d . . . . .
C20 C 0.65645(16) 0.6268(2) 0.8017(6) 0.0405(15) Uani 1 1 d . . . . .
H20 H 0.662185 0.643660 0.742588 0.049 Uiso 1 1 calc R U . . .
C21 C 0.6466(2) 0.6513(3) 0.8932(6) 0.057(2) Uani 1 1 d . . . . .
H21A H 0.626142 0.665337 0.875753 0.085 Uiso 1 1 calc R U . . .
H21B H 0.665133 0.668533 0.908462 0.085 Uiso 1 1 calc R U . . .
H21C H 0.642233 0.635832 0.954228 0.085 Uiso 1 1 calc R U . . .
C22 C 0.68866(18) 0.6041(2) 0.8264(7) 0.055(2) Uani 1 1 d . . . . .
H22A H 0.683639 0.586135 0.881255 0.083 Uiso 1 1 calc R U . . .
H22B H 0.706682 0.620795 0.849744 0.083 Uiso 1 1 calc R U . . .
H22C H 0.696078 0.590992 0.763739 0.083 Uiso 1 1 calc R U . . .
C23 C 0.60482(14) 0.54397(19) 0.5207(6) 0.0421(18) Uani 1 1 d . . . . .
H23 H 0.626939 0.550356 0.487372 0.051 Uiso 1 1 calc R U . . .
C24 C 0.57687(18) 0.5598(2) 0.4526(7) 0.053(2) Uani 1 1 d . . . . .
H24A H 0.554920 0.556033 0.486571 0.079 Uiso 1 1 calc R U . . .
H24B H 0.576932 0.547114 0.385245 0.079 Uiso 1 1 calc R U . . .
H24C H 0.580734 0.586278 0.442105 0.079 Uiso 1 1 calc R U . . .
C25 C 0.6020(2) 0.5016(2) 0.5226(9) 0.069(3) Uani 1 1 d . . . . .
H25A H 0.621109 0.491260 0.561430 0.104 Uiso 1 1 calc R U . . .
H25B H 0.602354 0.492128 0.451262 0.104 Uiso 1 1 calc R U . . .
H25C H 0.580721 0.494445 0.556176 0.104 Uiso 1 1 calc R U . . .
C26 C 0.70422(13) 0.61091(16) 0.3131(5) 0.0268(11) Uani 1 1 d . . . . .
C27 C 0.73495(14) 0.62939(17) 0.2888(5) 0.0320(13) Uani 1 1 d . . . . .
C28 C 0.74424(17) 0.63229(19) 0.1841(6) 0.0400(15) Uani 1 1 d . . . . .
H28 H 0.764219 0.645520 0.166371 0.048 Uiso 1 1 calc R U . . .
C29 C 0.72505(18) 0.61636(19) 0.1053(5) 0.0418(16) Uani 1 1 d . . . . .
H29 H 0.731966 0.618305 0.034852 0.050 Uiso 1 1 calc R U . . .
C30 C 0.69599(18) 0.5978(2) 0.1311(6) 0.0426(16) Uani 1 1 d . . . . .
H30 H 0.682925 0.586675 0.077596 0.051 Uiso 1 1 calc R U . . .
C31 C 0.68501(14) 0.59475(17) 0.2340(5) 0.0314(13) Uani 1 1 d . . . . .
C32 C 0.75742(16) 0.6446(2) 0.3742(6) 0.0444(17) Uani 1 1 d . . . . .
H32 H 0.743712 0.645178 0.439537 0.053 Uiso 1 1 calc R U . . .
C33 C 0.7700(2) 0.6834(2) 0.3545(9) 0.065(2) Uani 1 1 d . . . . .
H33A H 0.785359 0.683317 0.294696 0.097 Uiso 1 1 calc R U . . .
H33B H 0.782103 0.692414 0.415939 0.097 Uiso 1 1 calc R U . . .
H33C H 0.750709 0.699663 0.340003 0.097 Uiso 1 1 calc R U . . .
C34 C 0.7875(2) 0.6189(2) 0.3931(10) 0.080(3) Uani 1 1 d . . . . .
H34A H 0.779288 0.593953 0.409014 0.120 Uiso 1 1 calc R U . . .
H34B H 0.800930 0.628187 0.451604 0.120 Uiso 1 1 calc R U . . .
H34C H 0.801718 0.618050 0.330624 0.120 Uiso 1 1 calc R U . . .
C35 C 0.65215(14) 0.57360(18) 0.2588(6) 0.0415(15) Uani 1 1 d . . . . .
H35 H 0.647256 0.576885 0.334411 0.050 Uiso 1 1 calc R U . . .
C36 C 0.62186(19) 0.5884(2) 0.1981(8) 0.062(2) Uani 1 1 d . . . . .
H36A H 0.626128 0.585797 0.123454 0.092 Uiso 1 1 calc R U . . .
H36B H 0.618462 0.614610 0.214880 0.092 Uiso 1 1 calc R U . . .
H36C H 0.601540 0.574373 0.216922 0.092 Uiso 1 1 calc R U . . .
C37 C 0.6561(2) 0.5326(2) 0.2383(9) 0.069(3) Uani 1 1 d . . . . .
H37A H 0.634769 0.519873 0.254015 0.103 Uiso 1 1 calc R U . . .
H37B H 0.674145 0.522598 0.282438 0.103 Uiso 1 1 calc R U . . .
H37C H 0.661940 0.528627 0.165118 0.103 Uiso 1 1 calc R U . . .
C38 C 0.62567(13) 0.66574(16) 0.4307(5) 0.0273(12) Uani 1 1 d . . . . .
N3 N 0.59301(11) 0.66905(14) 0.4622(4) 0.0312(11) Uani 1 1 d . . . . .
N4 N 0.62834(12) 0.68695(15) 0.3434(4) 0.0335(12) Uani 1 1 d . . . . .
C39 C 0.57498(14) 0.69169(19) 0.3952(5) 0.0368(15) Uani 1 1 d . . . . .
C40 C 0.59702(16) 0.7030(2) 0.3211(6) 0.0405(15) Uani 1 1 d . . . . .
C41 C 0.53819(16) 0.7015(2) 0.4051(7) 0.0500(19) Uani 1 1 d . . . . .
H41A H 0.532548 0.720954 0.355085 0.075 Uiso 1 1 calc R U . . .
H41B H 0.533643 0.710305 0.475696 0.075 Uiso 1 1 calc R U . . .
H41C H 0.524362 0.679510 0.391015 0.075 Uiso 1 1 calc R U . . .
C44 C 0.59051(19) 0.7270(3) 0.2289(6) 0.059(2) Uani 1 1 d . . . . .
H44A H 0.567339 0.736611 0.232236 0.089 Uiso 1 1 calc R U . . .
H44B H 0.593314 0.712360 0.165365 0.089 Uiso 1 1 calc R U . . .
H44C H 0.606579 0.747617 0.228647 0.089 Uiso 1 1 calc R U . . .
C45 C 0.58259(14) 0.65561(18) 0.5659(6) 0.0357(14) Uani 1 1 d . . . . .
H45 H 0.597831 0.634395 0.583304 0.043 Uiso 1 1 calc R U . . .
C46 C 0.58936(16) 0.6855(2) 0.6462(6) 0.0432(16) Uani 1 1 d . . . . .
H46A H 0.613632 0.691170 0.647673 0.065 Uiso 1 1 calc R U . . .
H46B H 0.582171 0.676778 0.714823 0.065 Uiso 1 1 calc R U . . .
H46C H 0.576654 0.707884 0.627974 0.065 Uiso 1 1 calc R U . . .
C47 C 0.54631(15) 0.6412(2) 0.5744(7) 0.0460(17) Uani 1 1 d . . . . .
H47A H 0.530775 0.662080 0.583817 0.069 Uiso 1 1 calc R U . . .
H47B H 0.544537 0.624455 0.634001 0.069 Uiso 1 1 calc R U . . .
H47C H 0.540356 0.627822 0.510722 0.069 Uiso 1 1 calc R U . . .
C48 C 0.66132(16) 0.69535(19) 0.2921(6) 0.0395(15) Uani 1 1 d . . . . .
H48 H 0.678376 0.678071 0.322878 0.047 Uiso 1 1 calc R U . . .
C49 C 0.67257(18) 0.7342(2) 0.3202(7) 0.0517(19) Uani 1 1 d . . . . .
H49A H 0.657189 0.752201 0.288396 0.078 Uiso 1 1 calc R U . . .
H49B H 0.695627 0.738335 0.294593 0.078 Uiso 1 1 calc R U . . .
H49C H 0.672166 0.737151 0.395899 0.078 Uiso 1 1 calc R U . . .
C50 C 0.6614(2) 0.6885(2) 0.1774(6) 0.053(2) Uani 1 1 d . . . . .
H50A H 0.646010 0.668000 0.161178 0.080 Uiso 1 1 calc R U . . .
H50B H 0.684353 0.682165 0.154721 0.080 Uiso 1 1 calc R U . . .
H50C H 0.653809 0.710867 0.141086 0.080 Uiso 1 1 calc R U . . .
C2S C 0.500000 0.500000 0.7719(11) 0.104(8) Uani 1 2 d DS T P . .
C5S C 0.500000 0.500000 0.570(2) 0.110(7) Uani 1 2 d S T P . .
H5S H 0.499998 0.499999 0.495937 0.132 Uiso 1 2 calc R U P . .
C3S C 0.5121(2) 0.4688(4) 0.7105(12) 0.090(4) Uani 1 1 d . . . . .
H3S H 0.520438 0.447838 0.746787 0.108 Uiso 1 1 calc R U . . .
C4S C 0.5122(3) 0.4677(4) 0.6137(12) 0.093(4) Uani 1 1 d . . . . .
H4S H 0.519789 0.446968 0.574614 0.112 Uiso 1 1 calc R U . . .
C1S C 0.500000 0.500000 0.878(2) 0.33(3) Uani 1 2 d DS T P . .
H1S1 H 0.490889 0.523552 0.903289 0.489 Uiso 0.5 1 calc R U P . .
H1S2 H 0.485890 0.479602 0.903289 0.489 Uiso 0.5 1 calc R U P . .
H1S3 H 0.523221 0.496846 0.903289 0.489 Uiso 0.5 1 calc R U P . .

loop_
_atom_site_aniso_label
_atom_site_aniso_U_11
_atom_site_aniso_U_22
_atom_site_aniso_U_33
_atom_site_aniso_U_23
_atom_site_aniso_U_13
_atom_site_aniso_U_12
Ga1 0.0200(2) 0.0258(3) 0.0291(3) -0.0040(3) -0.0003(3) 0.0024(3)
P1 0.0419(8) 0.0299(8) 0.0454(10) -0.0115(8) 0.0033(7) -0.0059(7)
C1 0.047(4) 0.062(5) 0.049(5) -0.020(4) -0.016(3) -0.012(4)
O1 0.065(4) 0.109(6) 0.084(5) -0.006(5) -0.040(4) 0.021(4)
N1 0.023(2) 0.026(2) 0.024(3) 0.001(2) 0.0036(17) 0.0031(17)
N2 0.024(2) 0.026(2) 0.025(3) 0.000(2) 0.0024(17) 0.0041(19)
C2 0.020(2) 0.026(3) 0.029(3) 0.000(2) -0.001(2) 0.000(2)
C3 0.021(2) 0.026(3) 0.021(3) -0.006(2) 0.0019(18) 0.002(2)
C4 0.017(2) 0.025(3) 0.037(3) -0.004(2) -0.003(2) 0.002(2)
C5 0.019(2) 0.023(3) 0.035(3) -0.003(2) -0.0023(19) -0.001(2)
C6 0.020(2) 0.028(3) 0.033(3) -0.004(2) -0.004(2) 0.000(2)
C7 0.028(3) 0.044(4) 0.030(3) 0.005(3) 0.001(2) 0.002(3)
C8 0.038(3) 0.038(3) 0.032(4) 0.006(3) -0.004(2) 0.000(3)
C9 0.032(3) 0.028(3) 0.034(3) 0.001(2) -0.005(2) 0.005(2)
C10 0.023(2) 0.025(3) 0.032(3) -0.005(2) -0.006(2) 0.002(2)
C11 0.023(2) 0.027(3) 0.046(4) -0.003(3) -0.001(2) 0.004(2)
C12 0.023(2) 0.031(3) 0.033(3) -0.005(3) 0.000(2) 0.000(2)
C13 0.023(2) 0.027(3) 0.033(3) -0.002(2) 0.000(2) 0.001(2)
C14 0.027(2) 0.027(3) 0.032(3) -0.003(3) 0.008(2) 0.005(2)
C15 0.035(3) 0.042(3) 0.025(3) 0.001(3) 0.002(2) 0.005(2)
C16 0.050(4) 0.061(5) 0.043(4) 0.001(4) 0.020(3) 0.004(4)
C17 0.045(4) 0.071(6) 0.057(5) -0.003(4) 0.029(4) -0.005(4)
C18 0.033(3) 0.045(4) 0.072(6) -0.001(4) 0.016(3) -0.003(3)
C19 0.028(3) 0.033(3) 0.050(4) -0.008(3) 0.009(3) 0.001(2)
C20 0.046(3) 0.043(4) 0.032(4) -0.007(3) 0.000(3) 0.003(3)
C21 0.072(5) 0.063(5) 0.035(4) -0.017(4) -0.003(4) 0.011(4)
C22 0.049(4) 0.071(6) 0.045(4) -0.019(4) -0.014(3) 0.011(4)
C23 0.026(3) 0.046(4) 0.054(5) -0.020(3) 0.007(3) -0.005(3)
C24 0.044(4) 0.054(5) 0.060(5) -0.023(4) -0.005(3) -0.001(3)
C25 0.049(4) 0.047(4) 0.112(9) -0.039(5) -0.017(5) 0.006(4)
C26 0.027(2) 0.026(3) 0.027(3) -0.001(2) 0.004(2) 0.006(2)
C27 0.030(3) 0.028(3) 0.038(3) 0.001(3) 0.008(2) 0.007(2)
C28 0.042(3) 0.037(4) 0.041(4) 0.009(3) 0.018(3) 0.010(3)
C29 0.056(4) 0.043(4) 0.026(3) 0.004(3) 0.009(3) 0.018(3)
C30 0.052(4) 0.049(4) 0.027(4) -0.001(3) 0.000(3) 0.012(3)
C31 0.035(3) 0.032(3) 0.027(3) -0.008(2) -0.004(2) 0.006(2)
C32 0.030(3) 0.056(5) 0.048(4) 0.004(4) 0.001(3) -0.012(3)
C33 0.059(5) 0.045(5) 0.090(8) -0.003(5) -0.004(5) -0.003(4)
C34 0.058(5) 0.050(5) 0.131(10) 0.012(6) -0.046(6) -0.009(4)
C35 0.036(3) 0.042(3) 0.047(4) -0.008(4) -0.009(3) -0.006(3)
C36 0.043(4) 0.055(5) 0.087(7) 0.014(5) -0.013(4) 0.004(4)
C37 0.060(5) 0.047(5) 0.099(8) -0.002(5) -0.030(5) -0.008(4)
C38 0.026(2) 0.030(3) 0.026(3) -0.003(2) -0.004(2) 0.005(2)
N3 0.021(2) 0.033(3) 0.039(3) -0.008(2) -0.0032(18) 0.0044(19)
N4 0.027(2) 0.034(3) 0.039(3) -0.003(2) -0.003(2) 0.010(2)
C39 0.030(3) 0.043(4) 0.038(4) -0.015(3) -0.006(2) 0.012(3)
C40 0.037(3) 0.043(4) 0.041(4) -0.005(3) -0.010(3) 0.014(3)
C41 0.033(3) 0.060(5) 0.057(5) -0.002(4) -0.010(3) 0.016(3)
C44 0.052(4) 0.078(6) 0.048(5) 0.010(4) -0.012(3) 0.025(4)
C45 0.026(3) 0.036(3) 0.045(4) 0.001(3) -0.001(2) 0.004(2)
C46 0.036(3) 0.058(4) 0.036(4) -0.012(3) 0.005(3) 0.004(3)
C47 0.028(3) 0.047(4) 0.064(5) -0.004(4) 0.008(3) 0.003(3)
C48 0.036(3) 0.038(3) 0.044(4) 0.005(3) 0.006(3) 0.010(3)
C49 0.049(4) 0.039(4) 0.067(5) 0.005(4) 0.000(4) 0.001(3)
C50 0.075(5) 0.047(4) 0.038(4) 0.009(3) 0.018(4) 0.018(4)
C2S 0.051(7) 0.23(2) 0.036(8) 0.000 0.000 -0.070(11)
C5S 0.031(6) 0.075(11) 0.22(2) 0.000 0.000 -0.013(7)
C3S 0.044(5) 0.097(9) 0.129(12) -0.038(8) 0.019(6) -0.018(5)
C4S 0.058(6) 0.107(10) 0.115(11) -0.037(9) -0.001(6) -0.015(6)
C1S 0.11(2) 0.38(7) 0.49(9) 0.000 0.000 -0.11(3)

loop_
_atom_type_symbol
_atom_type_description
_atom_type_scat_dispersion_real
_atom_type_scat_dispersion_imag
_atom_type_scat_source
C C 0.0181 0.0091 'International Tables Vol C Tables 4.2.6.8 and 6.1.1.4'
H H 0.0000 0.0000 'International Tables Vol C Tables 4.2.6.8 and 6.1.1.4'
N N 0.0311 0.0180 'International Tables Vol C Tables 4.2.6.8 and 6.1.1.4'
O O 0.0492 0.0322 'International Tables Vol C Tables 4.2.6.8 and 6.1.1.4'
P P 0.2955 0.4335 'International Tables Vol C Tables 4.2.6.8 and 6.1.1.4'
Ga Ga -1.2846 0.7763 'International Tables Vol C Tables 4.2.6.8 and 6.1.1.4'

loop_
_geom_angle_atom_site_label_1
_geom_angle_atom_site_label_2
_geom_angle_atom_site_label_3
_geom_angle
_geom_angle_site_symmetry_1
_geom_angle_site_symmetry_3
_geom_angle_publ_flag
N2 Ga1 N1 89.6(2) . . ?
N2 Ga1 C38 118.6(2) . . ?
N1 Ga1 C38 122.3(2) . . ?
N2 Ga1 P1 112.54(14) . . ?
N1 Ga1 P1 116.13(15) . . ?
C38 Ga1 P1 98.79(17) . . ?
C1 P1 Ga1 87.8(3) . . ?
O1 C1 P1 177.4(7) . . ?
C2 N1 C14 116.4(5) . . ?
C2 N1 Ga1 106.6(3) . . ?
C14 N1 Ga1 134.6(4) . . ?
C3 N2 C26 119.1(5) . . ?
C3 N2 Ga1 106.8(3) . . ?
C26 N2 Ga1 132.0(4) . . ?
C3 C2 N1 118.3(5) . . ?
C3 C2 C6 109.0(5) . . ?
N1 C2 C6 132.7(5) . . ?
C2 C3 N2 118.2(5) . . ?
C2 C3 C4 108.9(5) . . ?
N2 C3 C4 132.9(5) . . ?
C13 C4 C5 117.4(5) . . ?
C13 C4 C3 137.1(6) . . ?
C5 C4 C3 105.5(5) . . ?
C10 C5 C6 125.0(6) . . ?
C10 C5 C4 124.5(5) . . ?
C6 C5 C4 110.5(5) . . ?
C7 C6 C5 117.3(5) . . ?
C7 C6 C2 136.6(5) . . ?
C5 C6 C2 106.0(5) . . ?
C6 C7 C8 118.6(6) . . ?
C6 C7 H7 120.7 . . ?
C8 C7 H7 120.7 . . ?
C9 C8 C7 123.3(6) . . ?
C9 C8 H8 118.4 . . ?
C7 C8 H8 118.4 . . ?
C8 C9 C10 119.1(6) . . ?
C8 C9 H9 120.4 . . ?
C10 C9 H9 120.4 . . ?
C5 C10 C11 116.9(6) . . ?
C5 C10 C9 116.6(5) . . ?
C11 C10 C9 126.5(5) . . ?
C12 C11 C10 119.7(5) . . ?
C12 C11 H11 120.2 . . ?
C10 C11 H11 120.2 . . ?
C11 C12 C13 121.9(5) . . ?
C11 C12 H12 119.0 . . ?
C13 C12 H12 119.0 . . ?
C4 C13 C12 119.7(6) . . ?
C4 C13 H13 120.2 . . ?
C12 C13 H13 120.2 . . ?
C19 C14 C15 120.5(5) . . ?
C19 C14 N1 120.3(5) . . ?
C15 C14 N1 119.1(5) . . ?
C16 C15 C14 118.5(6) . . ?
C16 C15 C20 120.5(7) . . ?
C14 C15 C20 121.0(5) . . ?
C17 C16 C15 120.5(7) . . ?
C17 C16 H16 119.7 . . ?
C15 C16 H16 119.7 . . ?
C18 C17 C16 121.4(7) . . ?
C18 C17 H17 119.3 . . ?
C16 C17 H17 119.3 . . ?
C17 C18 C19 120.5(7) . . ?
C17 C18 H18 119.7 . . ?
C19 C18 H18 119.7 . . ?
C18 C19 C14 118.5(7) . . ?
C18 C19 C23 119.2(6) . . ?
C14 C19 C23 122.3(6) . . ?
C15 C20 C21 115.2(6) . . ?
C15 C20 C22 109.1(6) . . ?
C21 C20 C22 111.0(6) . . ?
C15 C20 H20 107.0 . . ?
C21 C20 H20 107.0 . . ?
C22 C20 H20 107.0 . . ?
C20 C21 H21A 109.5 . . ?
C20 C21 H21B 109.5 . . ?
H21A C21 H21B 109.5 . . ?
C20 C21 H21C 109.5 . . ?
H21A C21 H21C 109.5 . . ?
H21B C21 H21C 109.5 . . ?
C20 C22 H22A 109.5 . . ?
C20 C22 H22B 109.5 . . ?
H22A C22 H22B 109.5 . . ?
C20 C22 H22C 109.5 . . ?
H22A C22 H22C 109.5 . . ?
H22B C22 H22C 109.5 . . ?
C19 C23 C24 112.7(5) . . ?
C19 C23 C25 112.1(7) . . ?
C24 C23 C25 109.3(6) . . ?
C19 C23 H23 107.5 . . ?
C24 C23 H23 107.5 . . ?
C25 C23 H23 107.5 . . ?
C23 C24 H24A 109.5 . . ?
C23 C24 H24B 109.5 . . ?
H24A C24 H24B 109.5 . . ?
C23 C24 H24C 109.5 . . ?
H24A C24 H24C 109.5 . . ?
H24B C24 H24C 109.5 . . ?
C23 C25 H25A 109.5 . . ?
C23 C25 H25B 109.5 . . ?
H25A C25 H25B 109.5 . . ?
C23 C25 H25C 109.5 . . ?
H25A C25 H25C 109.5 . . ?
H25B C25 H25C 109.5 . . ?
C31 C26 C27 120.0(6) . . ?
C31 C26 N2 120.6(5) . . ?
C27 C26 N2 119.4(5) . . ?
C28 C27 C26 118.1(6) . . ?
C28 C27 C32 121.2(6) . . ?
C26 C27 C32 120.7(6) . . ?
C29 C28 C27 121.9(6) . . ?
C29 C28 H28 119.1 . . ?
C27 C28 H28 119.1 . . ?
C30 C29 C28 118.8(6) . . ?
C30 C29 H29 120.6 . . ?
C28 C29 H29 120.6 . . ?
C29 C30 C31 121.9(7) . . ?
C29 C30 H30 119.1 . . ?
C31 C30 H30 119.1 . . ?
C30 C31 C26 119.3(6) . . ?
C30 C31 C35 119.8(6) . . ?
C26 C31 C35 120.9(6) . . ?
C33 C32 C27 114.0(7) . . ?
C33 C32 C34 109.6(6) . . ?
C27 C32 C34 110.5(7) . . ?
C33 C32 H32 107.5 . . ?
C27 C32 H32 107.5 . . ?
C34 C32 H32 107.5 . . ?
C32 C33 H33A 109.5 . . ?
C32 C33 H33B 109.5 . . ?
H33A C33 H33B 109.5 . . ?
C32 C33 H33C 109.5 . . ?
H33A C33 H33C 109.5 . . ?
H33B C33 H33C 109.5 . . ?
C32 C34 H34A 109.5 . . ?
C32 C34 H34B 109.5 . . ?
H34A C34 H34B 109.5 . . ?
C32 C34 H34C 109.5 . . ?
H34A C34 H34C 109.5 . . ?
H34B C34 H34C 109.5 . . ?
C37 C35 C36 109.6(6) . . ?
C37 C35 C31 111.3(6) . . ?
C36 C35 C31 112.4(6) . . ?
C37 C35 H35 107.8 . . ?
C36 C35 H35 107.8 . . ?
C31 C35 H35 107.8 . . ?
C35 C36 H36A 109.5 . . ?
C35 C36 H36B 109.5 . . ?
H36A C36 H36B 109.5 . . ?
C35 C36 H36C 109.5 . . ?
H36A C36 H36C 109.5 . . ?
H36B C36 H36C 109.5 . . ?
C35 C37 H37A 109.5 . . ?
C35 C37 H37B 109.5 . . ?
H37A C37 H37B 109.5 . . ?
C35 C37 H37C 109.5 . . ?
H37A C37 H37C 109.5 . . ?
H37B C37 H37C 109.5 . . ?
N3 C38 N4 105.7(5) . . ?
N3 C38 Ga1 128.2(4) . . ?
N4 C38 Ga1 125.9(4) . . ?
C38 N3 C39 110.7(5) . . ?
C38 N3 C45 120.3(5) . . ?
C39 N3 C45 127.8(5) . . ?
C38 N4 C40 109.6(5) . . ?
C38 N4 C48 123.1(5) . . ?
C40 N4 C48 126.7(6) . . ?
C40 C39 N3 106.7(5) . . ?
C40 C39 C41 127.7(7) . . ?
N3 C39 C41 125.7(6) . . ?
C39 C40 N4 107.4(6) . . ?
C39 C40 C44 128.7(6) . . ?
N4 C40 C44 123.9(7) . . ?
C39 C41 H41A 109.5 . . ?
C39 C41 H41B 109.5 . . ?
H41A C41 H41B 109.5 . . ?
C39 C41 H41C 109.5 . . ?
H41A C41 H41C 109.5 . . ?
H41B C41 H41C 109.5 . . ?
C40 C44 H44A 109.5 . . ?
C40 C44 H44B 109.5 . . ?
H44A C44 H44B 109.5 . . ?
C40 C44 H44C 109.5 . . ?
H44A C44 H44C 109.5 . . ?
H44B C44 H44C 109.5 . . ?
N3 C45 C46 109.4(5) . . ?
N3 C45 C47 115.9(6) . . ?
C46 C45 C47 111.0(6) . . ?
N3 C45 H45 106.7 . . ?
C46 C45 H45 106.7 . . ?
C47 C45 H45 106.7 . . ?
C45 C46 H46A 109.5 . . ?
C45 C46 H46B 109.5 . . ?
H46A C46 H46B 109.5 . . ?
C45 C46 H46C 109.5 . . ?
H46A C46 H46C 109.5 . . ?
H46B C46 H46C 109.5 . . ?
C45 C47 H47A 109.5 . . ?
C45 C47 H47B 109.5 . . ?
H47A C47 H47B 109.5 . . ?
C45 C47 H47C 109.5 . . ?
H47A C47 H47C 109.5 . . ?
H47B C47 H47C 109.5 . . ?
N4 C48 C50 113.9(6) . . ?
N4 C48 C49 109.8(6) . . ?
C50 C48 C49 112.8(7) . . ?
N4 C48 H48 106.6 . . ?
C50 C48 H48 106.6 . . ?
C49 C48 H48 106.6 . . ?
C48 C49 H49A 109.5 . . ?
C48 C49 H49B 109.5 . . ?
H49A C49 H49B 109.5 . . ?
C48 C49 H49C 109.5 . . ?
H49A C49 H49C 109.5 . . ?
H49B C49 H49C 109.5 . . ?
C48 C50 H50A 109.5 . . ?
C48 C50 H50B 109.5 . . ?
H50A C50 H50B 109.5 . . ?
C48 C50 H50C 109.5 . . ?
H50A C50 H50C 109.5 . . ?
H50B C50 H50C 109.5 . . ?
C1S C2S C3S 122.9(7) . . ?
C1S C2S C3S 122.9(7) . 2_665 ?
C3S C2S C3S 114.2(15) . 2_665 ?
C4S C5S C4S 132(2) . 2_665 ?
C4S C5S H5S 114.1 . . ?
C4S C5S H5S 114.1 2_665 . ?
C4S C3S C2S 124.7(15) . . ?
C4S C3S H3S 117.6 . . ?
C2S C3S H3S 117.6 . . ?
C3S C4S C5S 112.3(17) . . ?
C3S C4S H4S 123.9 . . ?
C5S C4S H4S 123.9 . . ?
C2S C1S H1S1 109.5 . . ?
C2S C1S H1S2 109.5 . . ?
H1S1 C1S H1S2 109.5 . . ?
C2S C1S H1S3 109.5 . . ?
H1S1 C1S H1S3 109.5 . . ?
H1S2 C1S H1S3 109.5 . . ?
C2S C1S H1S1 109.470(1) . 2_665 ?
H1S1 C1S H1S1 141.1 . 2_665 ?
H1S2 C1S H1S1 56.2 . 2_665 ?
H1S3 C1S H1S1 56.3 . 2_665 ?
C2S C1S H1S2 109.469(11) . 2_665 ?
H1S1 C1S H1S2 56.2 . 2_665 ?
H1S2 C1S H1S2 141.1 . 2_665 ?
H1S3 C1S H1S2 56.3 . 2_665 ?
H1S1 C1S H1S2 109.5 2_665 2_665 ?
C2S C1S H1S3 109.468(13) . 2_665 ?
H1S1 C1S H1S3 56.3 . 2_665 ?
H1S2 C1S H1S3 56.2 . 2_665 ?
H1S3 C1S H1S3 141.1 . 2_665 ?
H1S1 C1S H1S3 109.5 2_665 2_665 ?
H1S2 C1S H1S3 109.5 2_665 2_665 ?

loop_
_geom_bond_atom_site_label_1
_geom_bond_atom_site_label_2
_geom_bond_distance
_geom_bond_site_symmetry_2
_geom_bond_publ_flag
Ga1 N2 1.915(4) . ?
Ga1 N1 1.917(5) . ?
Ga1 C38 2.036(5) . ?
Ga1 P1 2.4303(17) . ?
P1 C1 1.598(9) . ?
C1 O1 1.192(10) . ?
N1 C2 1.389(7) . ?
N1 C14 1.443(7) . ?
N2 C3 1.389(7) . ?
N2 C26 1.430(7) . ?
C2 C3 1.386(7) . ?
C2 C6 1.463(8) . ?
C3 C4 1.469(7) . ?
C4 C13 1.368(8) . ?
C4 C5 1.430(8) . ?
C5 C10 1.378(8) . ?
C5 C6 1.419(7) . ?
C6 C7 1.376(8) . ?
C7 C8 1.422(9) . ?
C7 H7 0.9500 . ?
C8 C9 1.367(9) . ?
C8 H8 0.9500 . ?
C9 C10 1.426(8) . ?
C9 H9 0.9500 . ?
C10 C11 1.421(8) . ?
C11 C12 1.385(9) . ?
C11 H11 0.9500 . ?
C12 C13 1.421(8) . ?
C12 H12 0.9500 . ?
C13 H13 0.9500 . ?
C14 C19 1.407(8) . ?
C14 C15 1.415(9) . ?
C15 C16 1.392(9) . ?
C15 C20 1.522(9) . ?
C16 C17 1.379(11) . ?
C16 H16 0.9500 . ?
C17 C18 1.362(11) . ?
C17 H17 0.9500 . ?
C18 C19 1.403(9) . ?
C18 H18 0.9500 . ?
C19 C23 1.518(9) . ?
C20 C21 1.524(10) . ?
C20 C22 1.547(9) . ?
C20 H20 1.0000 . ?
C21 H21A 0.9800 . ?
C21 H21B 0.9800 . ?
C21 H21C 0.9800 . ?
C22 H22A 0.9800 . ?
C22 H22B 0.9800 . ?
C22 H22C 0.9800 . ?
C23 C24 1.520(10) . ?
C23 C25 1.534(10) . ?
C23 H23 1.0000 . ?
C24 H24A 0.9800 . ?
C24 H24B 0.9800 . ?
C24 H24C 0.9800 . ?
C25 H25A 0.9800 . ?
C25 H25B 0.9800 . ?
C25 H25C 0.9800 . ?
C26 C31 1.398(8) . ?
C26 C27 1.420(8) . ?
C27 C28 1.401(9) . ?
C27 C32 1.516(9) . ?
C28 C29 1.391(10) . ?
C28 H28 0.9500 . ?
C29 C30 1.370(10) . ?
C29 H29 0.9500 . ?
C30 C31 1.398(9) . ?
C30 H30 0.9500 . ?
C31 C35 1.539(8) . ?
C32 C33 1.509(11) . ?
C32 C34 1.529(10) . ?
C32 H32 1.0000 . ?
C33 H33A 0.9800 . ?
C33 H33B 0.9800 . ?
C33 H33C 0.9800 . ?
C34 H34A 0.9800 . ?
C34 H34B 0.9800 . ?
C34 H34C 0.9800 . ?
C35 C37 1.515(10) . ?
C35 C36 1.526(9) . ?
C35 H35 1.0000 . ?
C36 H36A 0.9800 . ?
C36 H36B 0.9800 . ?
C36 H36C 0.9800 . ?
C37 H37A 0.9800 . ?
C37 H37B 0.9800 . ?
C37 H37C 0.9800 . ?
C38 N3 1.357(7) . ?
C38 N4 1.364(8) . ?
N3 C39 1.386(8) . ?
N3 C45 1.479(8) . ?
N4 C40 1.396(7) . ?
N4 C48 1.491(8) . ?
C39 C40 1.354(10) . ?
C39 C41 1.500(8) . ?
C40 C44 1.490(10) . ?
C41 H41A 0.9800 . ?
C41 H41B 0.9800 . ?
C41 H41C 0.9800 . ?
C44 H44A 0.9800 . ?
C44 H44B 0.9800 . ?
C44 H44C 0.9800 . ?
C45 C46 1.519(9) . ?
C45 C47 1.528(8) . ?
C45 H45 1.0000 . ?
C46 H46A 0.9800 . ?
C46 H46B 0.9800 . ?
C46 H46C 0.9800 . ?
C47 H47A 0.9800 . ?
C47 H47B 0.9800 . ?
C47 H47C 0.9800 . ?
C48 C50 1.498(10) . ?
C48 C49 1.516(10) . ?
C48 H48 1.0000 . ?
C49 H49A 0.9800 . ?
C49 H49B 0.9800 . ?
C49 H49C 0.9800 . ?
C50 H50A 0.9800 . ?
C50 H50B 0.9800 . ?
C50 H50C 0.9800 . ?
C2S C1S 1.36(2) . ?
C2S C3S 1.457(13) . ?
C2S C3S 1.457(13) 2_665 ?
C5S C4S 1.385(18) . ?
C5S C4S 1.385(18) 2_665 ?
C5S H5S 0.9500 . ?
C3S C4S 1.246(17) . ?
C3S H3S 0.9500 . ?
C4S H4S 0.9500 . ?
C1S H1S1 0.9800 . ?
C1S H1S2 0.9800 . ?
C1S H1S3 0.9800 . ?
C1S H1S1 0.9800 2_665 ?
C1S H1S2 0.9800 2_665 ?
C1S H1S3 0.9801 2_665 ?
